data_7156750
loop_
_publ_author_name
'Shu, Wen-Ming'
'Wang, Shuai'
'Zhang, Xun-Fang'
'He, Jian-Xin'
'Wu, An-Xin'

_publ_section_title
;
 A cascade oxidation/[4 + 1] annulation of sulfonium salts for synthesis
 of polyfunctional furans: DMSO as one carbon source.
;
_journal_issue 17
_journal_name_full 'Organic &amp; biomolecular chemistry'
_journal_page_first 4311
_journal_page_last 4316
_journal_paper_doi 10.1039/c9ob00443b
_journal_volume 17
_journal_year 2019
_chemical_formula_sum 'C18 H14 O2 S'
_chemical_formula_weight 294.35
_space_group_crystal_system monoclinic
_space_group_IT_number 14
_space_group_name_Hall '-P 2ybc'
_space_group_name_H-M_alt 'P 1 21/c 1'
_symmetry_space_group_name_Hall '-P 2ybc'
_symmetry_space_group_name_H-M 'P 1 21/c 1'
_atom_sites_solution_hydrogens geom
_audit_creation_method SHELXL-2014/7
_audit_update_record
;
2018-06-08 deposited with the CCDC.    2019-03-27 downloaded from the CCDC.
;
_cell_angle_alpha 90
_cell_angle_beta 103.956(4)
_cell_angle_gamma 90
_cell_formula_units_Z 4
_cell_length_a 13.270(3)
_cell_length_b 5.3525(11)
_cell_length_c 20.691(4)
_cell_measurement_reflns_used 1465
_cell_measurement_temperature 273(2)
_cell_measurement_theta_max 20.36
_cell_measurement_theta_min 2.86
_cell_volume 1426.3(5)
_computing_structure_refinement 'SHELXL-2014/7 (Sheldrick, 2014)'
_diffrn_ambient_temperature 273(2)
_diffrn_measured_fraction_theta_full 0.997
_diffrn_measured_fraction_theta_max 0.996
_diffrn_measurement_device_type CCD
_diffrn_radiation_type MoK\a
_diffrn_radiation_wavelength 0.71073
_diffrn_reflns_av_R_equivalents 0.0498
_diffrn_reflns_av_unetI/netI 0.0491
_diffrn_reflns_Laue_measured_fraction_full 0.997
_diffrn_reflns_Laue_measured_fraction_max 0.996
_diffrn_reflns_limit_h_max 16
_diffrn_reflns_limit_h_min -16
_diffrn_reflns_limit_k_max 6
_diffrn_reflns_limit_k_min -6
_diffrn_reflns_limit_l_max 25
_diffrn_reflns_limit_l_min -25
_diffrn_reflns_number 10661
_diffrn_reflns_point_group_measured_fraction_full 0.997
_diffrn_reflns_point_group_measured_fraction_max 0.996
_diffrn_reflns_theta_full 25.242
_diffrn_reflns_theta_max 26.510
_diffrn_reflns_theta_min 1.581
_exptl_absorpt_coefficient_mu 0.228
_exptl_absorpt_correction_type multi-scan
_exptl_absorpt_process_details sadabs
_exptl_crystal_colour colorless
_exptl_crystal_density_diffrn 1.371
_exptl_crystal_description Block
_exptl_crystal_F_000 616
_exptl_crystal_size_max 0.220
_exptl_crystal_size_mid 0.200
_exptl_crystal_size_min 0.180
_exptl_transmission_factor_max 0.864
_exptl_transmission_factor_min 0.864
_refine_diff_density_max 0.194
_refine_diff_density_min -0.233
_refine_diff_density_rms 0.046
_refine_ls_extinction_method none
_refine_ls_goodness_of_fit_ref 1.051
_refine_ls_hydrogen_treatment constr
_refine_ls_matrix_type full
_refine_ls_number_parameters 191
_refine_ls_number_reflns 2943
_refine_ls_number_restraints 0
_refine_ls_restrained_S_all 1.051
_refine_ls_R_factor_all 0.0854
_refine_ls_R_factor_gt 0.0502
_refine_ls_shift/su_max 0.000
_refine_ls_shift/su_mean 0.000
_refine_ls_structure_factor_coef Fsqd
_refine_ls_weighting_details 'w=1/[\s^2^(Fo^2^)+(0.0784P)^2^+0.0591P] where P=(Fo^2^+2Fc^2^)/3'
_refine_ls_weighting_scheme calc
_refine_ls_wR_factor_gt 0.1332
_refine_ls_wR_factor_ref 0.1574
_reflns_Friedel_coverage 0.000
_reflns_number_gt 1877
_reflns_number_total 2943
_reflns_threshold_expression 'I > 2\s(I)'
_cod_data_source_file c9ob00443b2.cif
_cod_data_source_block 1_a
_cod_depositor_comments 'Adding full bibliography for 7156750.cif.'
_cod_database_code 7156750
_shelx_shelxl_version_number 2014/7
_shelx_space_group_comment
;
The symmetry employed for this shelxl refinement is uniquely defined
by the following loop, which should always be used as a source of
symmetry information in preference to the above space-group names.
They are only intended as comments.
;
_shelx_estimated_absorpt_t_min 0.952
_shelx_estimated_absorpt_t_max 0.960

loop_
_space_group_symop_operation_xyz
'x, y, z'
'-x, y+1/2, -z+1/2'
'-x, -y, -z'
'x, -y-1/2, z-1/2'

loop_
_atom_site_label
_atom_site_type_symbol
_atom_site_fract_x
_atom_site_fract_y
_atom_site_fract_z
_atom_site_U_iso_or_equiv
_atom_site_adp_type
_atom_site_occupancy
_atom_site_site_symmetry_order
_atom_site_calc_flag
_atom_site_refinement_flags_posn
_atom_site_refinement_flags_adp
C1 C 0.1732(2) 0.0334(6) 0.44148(13) 0.0659(8) Uani 1 1 d . .
H1 H 0.2077 0.0477 0.4861 0.079 Uiso 1 1 calc R U
C2 C 0.0940(2) -0.1381(6) 0.42262(15) 0.0725(8) Uani 1 1 d . .
H2 H 0.0758 -0.2384 0.4547 0.087 Uiso 1 1 calc R U
C3 C 0.0422(2) -0.1624(6) 0.35763(14) 0.0637(7) Uani 1 1 d . .
H3 H -0.0110 -0.2787 0.3451 0.076 Uiso 1 1 calc R U
C4 C 0.0695(2) -0.0136(6) 0.31134(14) 0.0685(8) Uani 1 1 d . .
H4 H 0.0343 -0.0280 0.2668 0.082 Uiso 1 1 calc R U
C5 C 0.1484(2) 0.1575(5) 0.32940(13) 0.0591(7) Uani 1 1 d . .
H5 H 0.1660 0.2570 0.2969 0.071 Uiso 1 1 calc R U
C6 C 0.20171(18) 0.1837(5) 0.39481(11) 0.0480(6) Uani 1 1 d . .
C7 C 0.2906(2) 0.3559(5) 0.41919(12) 0.0522(6) Uani 1 1 d . .
C8 C 0.32470(18) 0.5450(5) 0.37810(11) 0.0480(6) Uani 1 1 d . .
C9 C 0.4063(2) 0.7014(5) 0.39492(12) 0.0523(6) Uani 1 1 d . .
H9 H 0.4532 0.7102 0.4363 0.063 Uiso 1 1 calc R U
C10 C 0.40808(18) 0.8498(5) 0.33886(12) 0.0487(6) Uani 1 1 d . .
C11 C 0.32478(18) 0.7730(5) 0.28974(12) 0.0478(6) Uani 1 1 d . .
C12 C 0.27839(18) 0.8484(5) 0.22161(12) 0.0481(6) Uani 1 1 d . .
C13 C 0.3136(2) 1.0535(6) 0.19310(13) 0.0656(8) Uani 1 1 d . .
H13 H 0.3699 1.1438 0.2176 0.079 Uiso 1 1 calc R U
C14 C 0.2675(2) 1.1260(6) 0.12975(14) 0.0743(9) Uani 1 1 d . .
H14 H 0.2927 1.2649 0.1117 0.089 Uiso 1 1 calc R U
C15 C 0.1848(2) 0.9975(6) 0.09245(13) 0.0680(8) Uani 1 1 d . .
H15 H 0.1537 1.0474 0.0492 0.082 Uiso 1 1 calc R U
C16 C 0.1491(2) 0.7971(6) 0.11947(14) 0.0775(9) Uani 1 1 d . .
H16 H 0.0927 0.7085 0.0946 0.093 Uiso 1 1 calc R U
C17 C 0.1947(2) 0.7220(6) 0.18315(14) 0.0698(8) Uani 1 1 d . .
H17 H 0.1686 0.5831 0.2007 0.084 Uiso 1 1 calc R U
C18 C 0.5576(2) 1.1403(6) 0.41738(13) 0.0685(8) Uani 1 1 d . .
H18A H 0.5060 1.1924 0.4400 0.103 Uiso 1 1 calc R U
H18B H 0.6086 1.2698 0.4204 0.103 Uiso 1 1 calc R U
H18C H 0.5907 0.9907 0.4377 0.103 Uiso 1 1 calc R U
O1 O 0.34050(16) 0.3441(4) 0.47738(9) 0.0744(6) Uani 1 1 d . .
O2 O 0.27451(12) 0.5838(3) 0.31357(7) 0.0501(4) Uani 1 1 d . .
S1 S 0.49733(5) 1.08082(14) 0.33194(3) 0.0629(3) Uani 1 1 d . .

loop_
_atom_site_aniso_label
_atom_site_aniso_U_11
_atom_site_aniso_U_22
_atom_site_aniso_U_33
_atom_site_aniso_U_23
_atom_site_aniso_U_13
_atom_site_aniso_U_12
C1 0.0642(17) 0.078(2) 0.0524(16) 0.0145(14) 0.0087(13) -0.0040(16)
C2 0.0736(19) 0.079(2) 0.0660(19) 0.0216(16) 0.0184(16) -0.0090(17)
C3 0.0604(16) 0.0599(18) 0.0703(19) 0.0064(15) 0.0151(15) -0.0019(14)
C4 0.0765(19) 0.071(2) 0.0548(17) 0.0013(14) 0.0089(14) -0.0072(16)
C5 0.0690(17) 0.0590(17) 0.0495(15) 0.0058(13) 0.0144(13) -0.0057(14)
C6 0.0500(13) 0.0485(14) 0.0466(14) 0.0042(11) 0.0136(11) 0.0094(11)
C7 0.0568(15) 0.0569(16) 0.0419(14) 0.0044(12) 0.0097(12) 0.0055(12)
C8 0.0491(13) 0.0530(15) 0.0406(13) 0.0013(11) 0.0083(11) 0.0048(12)
C9 0.0561(15) 0.0556(16) 0.0439(14) -0.0028(12) 0.0093(12) 0.0049(13)
C10 0.0488(13) 0.0509(15) 0.0471(13) -0.0064(12) 0.0130(11) 0.0025(11)
C11 0.0494(13) 0.0470(15) 0.0503(14) 0.0031(11) 0.0184(12) 0.0021(11)
C12 0.0488(13) 0.0510(15) 0.0450(13) 0.0006(11) 0.0124(11) 0.0018(11)
C13 0.0699(17) 0.070(2) 0.0530(16) 0.0043(14) 0.0071(13) -0.0201(15)
C14 0.087(2) 0.077(2) 0.0551(17) 0.0127(15) 0.0114(15) -0.0221(18)
C15 0.0760(19) 0.077(2) 0.0469(15) 0.0090(14) 0.0067(14) -0.0023(16)
C16 0.075(2) 0.088(2) 0.0586(18) 0.0110(16) -0.0043(15) -0.0245(17)
C17 0.0710(18) 0.074(2) 0.0598(17) 0.0140(15) 0.0059(14) -0.0212(16)
C18 0.0607(16) 0.071(2) 0.0665(18) -0.0067(15) 0.0017(14) -0.0094(15)
O1 0.0819(13) 0.0886(16) 0.0464(11) 0.0104(10) 0.0032(10) -0.0138(12)
O2 0.0485(9) 0.0557(11) 0.0451(10) 0.0054(8) 0.0092(7) -0.0003(8)
S1 0.0654(5) 0.0646(5) 0.0571(5) -0.0035(3) 0.0116(3) -0.0147(4)

loop_
_atom_type_symbol
_atom_type_description
_atom_type_scat_dispersion_real
_atom_type_scat_dispersion_imag
_atom_type_scat_source
C C 0.0033 0.0016 'International Tables Vol C Tables 4.2.6.8 and 6.1.1.4'
H H 0.0000 0.0000 'International Tables Vol C Tables 4.2.6.8 and 6.1.1.4'
O O 0.0106 0.0060 'International Tables Vol C Tables 4.2.6.8 and 6.1.1.4'
S S 0.1246 0.1234 'International Tables Vol C Tables 4.2.6.8 and 6.1.1.4'

loop_
_geom_angle_atom_site_label_1
_geom_angle_atom_site_label_2
_geom_angle_atom_site_label_3
_geom_angle
C6 C1 C2 120.6(3)
C6 C1 H1 119.7
C2 C1 H1 119.7
C3 C2 C1 120.8(3)
C3 C2 H2 119.6
C1 C2 H2 119.6
C2 C3 C4 118.8(3)
C2 C3 H3 120.6
C4 C3 H3 120.6
C3 C4 C5 121.0(3)
C3 C4 H4 119.5
C5 C4 H4 119.5
C4 C5 C6 120.9(2)
C4 C5 H5 119.6
C6 C5 H5 119.6
C5 C6 C1 117.9(2)
C5 C6 C7 125.1(2)
C1 C6 C7 117.0(2)
O1 C7 C8 115.9(2)
O1 C7 C6 119.8(2)
C8 C7 C6 124.3(2)
C9 C8 O2 109.4(2)
C9 C8 C7 128.5(2)
O2 C8 C7 122.1(2)
C8 C9 C10 108.0(2)
C8 C9 H9 126.0
C10 C9 H9 126.0
C11 C10 C9 105.7(2)
C11 C10 S1 126.45(19)
C9 C10 S1 127.9(2)
O2 C11 C10 109.3(2)
O2 C11 C12 115.2(2)
C10 C11 C12 135.5(2)
C17 C12 C13 116.9(2)
C17 C12 C11 121.2(2)
C13 C12 C11 121.8(2)
C14 C13 C12 121.2(3)
C14 C13 H13 119.4
C12 C13 H13 119.4
C13 C14 C15 120.9(3)
C13 C14 H14 119.5
C15 C14 H14 119.5
C16 C15 C14 118.8(3)
C16 C15 H15 120.6
C14 C15 H15 120.6
C15 C16 C17 121.0(3)
C15 C16 H16 119.5
C17 C16 H16 119.5
C16 C17 C12 121.2(3)
C16 C17 H17 119.4
C12 C17 H17 119.4
S1 C18 H18A 109.5
S1 C18 H18B 109.5
H18A C18 H18B 109.5
S1 C18 H18C 109.5
H18A C18 H18C 109.5
H18B C18 H18C 109.5
C8 O2 C11 107.56(18)
C10 S1 C18 101.33(12)

loop_
_geom_bond_atom_site_label_1
_geom_bond_atom_site_label_2
_geom_bond_distance
C1 C6 1.378(3)
C1 C2 1.379(4)
C1 H1 0.9300
C2 C3 1.361(4)
C2 H2 0.9300
C3 C4 1.361(4)
C3 H3 0.9300
C4 C5 1.373(4)
C4 H4 0.9300
C5 C6 1.375(3)
C5 H5 0.9300
C6 C7 1.487(4)
C7 O1 1.228(3)
C7 C8 1.462(3)
C8 C9 1.346(3)
C8 O2 1.357(2)
C9 C10 1.411(3)
C9 H9 0.9300
C10 C11 1.372(3)
C10 S1 1.742(3)
C11 O2 1.368(3)
C11 C12 1.453(3)
C12 C17 1.378(4)
C12 C13 1.380(3)
C13 C14 1.363(4)
C13 H13 0.9300
C14 C15 1.366(4)
C14 H14 0.9300
C15 C16 1.347(4)
C15 H15 0.9300
C16 C17 1.371(4)
C16 H16 0.9300
C17 H17 0.9300
C18 S1 1.784(3)
C18 H18A 0.9600
C18 H18B 0.9600
C18 H18C 0.9600

loop_
_geom_torsion_atom_site_label_1
_geom_torsion_atom_site_label_2
_geom_torsion_atom_site_label_3
_geom_torsion_atom_site_label_4
_geom_torsion
C6 C1 C2 C3 -0.1(5)
C1 C2 C3 C4 -0.2(5)
C2 C3 C4 C5 0.4(5)
C3 C4 C5 C6 -0.2(4)
C4 C5 C6 C1 -0.2(4)
C4 C5 C6 C7 177.6(3)
C2 C1 C6 C5 0.3(4)
C2 C1 C6 C7 -177.6(3)
C5 C6 C7 O1 -171.5(2)
C1 C6 C7 O1 6.3(4)
C5 C6 C7 C8 8.6(4)
C1 C6 C7 C8 -173.7(2)
O1 C7 C8 C9 3.0(4)
C6 C7 C8 C9 -177.1(2)
O1 C7 C8 O2 -177.8(2)
C6 C7 C8 O2 2.2(4)
O2 C8 C9 C10 0.6(3)
C7 C8 C9 C10 180.0(2)
C8 C9 C10 C11 0.2(3)
C8 C9 C10 S1 -179.22(18)
C9 C10 C11 O2 -0.9(3)
S1 C10 C11 O2 178.50(16)
C9 C10 C11 C12 177.2(3)
S1 C10 C11 C12 -3.4(4)
O2 C11 C12 C17 -4.9(3)
C10 C11 C12 C17 177.0(3)
O2 C11 C12 C13 173.0(2)
C10 C11 C12 C13 -5.1(4)
C17 C12 C13 C14 -0.2(4)
C11 C12 C13 C14 -178.2(3)
C12 C13 C14 C15 0.0(5)
C13 C14 C15 C16 0.2(5)
C14 C15 C16 C17 -0.2(5)
C15 C16 C17 C12 0.0(5)
C13 C12 C17 C16 0.2(4)
C11 C12 C17 C16 178.2(3)
C9 C8 O2 C11 -1.2(2)
C7 C8 O2 C11 179.4(2)
C10 C11 O2 C8 1.3(2)
C12 C11 O2 C8 -177.26(19)
C11 C10 S1 C18 164.3(2)
C9 C10 S1 C18 -16.4(3)
